data_7208640
loop_
_publ_author_name
'Chen, Xiaocui'
'Han, Shumin'
'Wang, Ruiyao'

_publ_section_title
;
 Crystal engineering through charge-assisted hydrogen bonds, multiple
 C--H&#x22EF;O bonds and \p--\p stacking: from (H2bipy)[Cu(ox)2] to
 (H2bipy)[NaH(ox)2] and (H2bipy)[H2(ox)2] (H2bipy =
 4,4&#x2032;-bipyridin-1,1&#x2032;-dium; ox = oxalate)
;
_journal_issue 20
_journal_name_full CrystEngComm
_journal_page_first 6400
_journal_paper_doi 10.1039/c2ce06516a
_journal_volume 14
_journal_year 2012
_chemical_formula_sum 'C14 H10 Cu N2 O8'
_chemical_formula_weight 397.78
_chemical_name_systematic
;

?

;
_space_group_IT_number 2
_symmetry_cell_setting triclinic
_symmetry_space_group_name_Hall '-P 1'
_symmetry_space_group_name_H-M 'P -1'
_atom_sites_solution_hydrogens geom
_atom_sites_solution_primary direct
_atom_sites_solution_secondary difmap
_audit_creation_method SHELXL-97
_cell_angle_alpha 114.093(4)
_cell_angle_beta 98.647(5)
_cell_angle_gamma 97.244(5)
_cell_formula_units_Z 1
_cell_length_a 3.6687(17)
_cell_length_b 9.932(5)
_cell_length_c 10.204(5)
_cell_measurement_reflns_used 2232
_cell_measurement_temperature 180(2)
_cell_measurement_theta_max 26.89
_cell_measurement_theta_min 2.24
_cell_volume 328.2(3)
_computing_cell_refinement 'SAINT (Bruker, 2009)'
_computing_data_collection 'APEX2 (Bruker, 2010)'
_computing_data_reduction 'SAINT (Bruker, 2009)'
_computing_molecular_graphics 'SHELXTL (Sheldrick, 2008)'
_computing_publication_material 'SHELXTL (Sheldrick, 2008)'
_computing_structure_refinement 'SHELXL-97 (Sheldrick, 1997)'
_computing_structure_solution 'SHELXS-97 (Sheldrick, 1990)'
_diffrn_ambient_temperature 180(2)
_diffrn_measured_fraction_theta_full 0.994
_diffrn_measured_fraction_theta_max 0.994
_diffrn_measurement_device_type 'Bruker APEX-II CCD'
_diffrn_measurement_method '\f and \w scans'
_diffrn_radiation_monochromator graphite
_diffrn_radiation_source 'fine-focus sealed tube'
_diffrn_radiation_type MoK\a
_diffrn_radiation_wavelength 0.71073
_diffrn_reflns_av_R_equivalents 0.0183
_diffrn_reflns_av_sigmaI/netI 0.0220
_diffrn_reflns_limit_h_max 4
_diffrn_reflns_limit_h_min -4
_diffrn_reflns_limit_k_max 12
_diffrn_reflns_limit_k_min -12
_diffrn_reflns_limit_l_max 12
_diffrn_reflns_limit_l_min -12
_diffrn_reflns_number 3055
_diffrn_reflns_theta_full 25.99
_diffrn_reflns_theta_max 25.99
_diffrn_reflns_theta_min 2.24
_diffrn_standards_number 0
_exptl_absorpt_coefficient_mu 1.720
_exptl_absorpt_correction_T_max 0.9038
_exptl_absorpt_correction_T_min 0.7248
_exptl_absorpt_correction_type multi-scan
_exptl_absorpt_process_details 'SADABS (Bruker, 2008)'
_exptl_crystal_colour colorless
_exptl_crystal_density_diffrn 2.012
_exptl_crystal_density_method 'not measured'
_exptl_crystal_description plate
_exptl_crystal_F_000 201
_exptl_crystal_size_max 0.20
_exptl_crystal_size_mid 0.10
_exptl_crystal_size_min 0.06
_refine_diff_density_max 0.433
_refine_diff_density_min -0.512
_refine_diff_density_rms 0.073
_refine_ls_extinction_method none
_refine_ls_goodness_of_fit_ref 1.141
_refine_ls_hydrogen_treatment constr
_refine_ls_matrix_type full
_refine_ls_number_parameters 115
_refine_ls_number_reflns 1293
_refine_ls_number_restraints 0
_refine_ls_restrained_S_all 1.141
_refine_ls_R_factor_all 0.0281
_refine_ls_R_factor_gt 0.0262
_refine_ls_shift/su_max 0.000
_refine_ls_shift/su_mean 0.000
_refine_ls_structure_factor_coef Fsqd
_refine_ls_weighting_details 'calc w=1/[\s^2^(Fo^2^)+(0.0351P)^2^+0.2849P] where P=(Fo^2^+2Fc^2^)/3'
_refine_ls_weighting_scheme calc
_refine_ls_wR_factor_gt 0.0697
_refine_ls_wR_factor_ref 0.0712
_reflns_number_gt 1230
_reflns_number_total 1293
_reflns_threshold_expression >2sigma(I)
_cod_data_source_file c2ce06516a.txt
_cod_data_source_block compound1
_cod_depositor_comments
;
The following automatic conversions were performed:

'_symmetry_cell_setting' value 'Triclinic' changed to 'triclinic'
according to /home/saulius/struct/CIF-dictionaries/cif_core.dic
dictionary named 'cif_core.dic' version 2.4.2 from 2011-04-26.

Automatic conversion script
Id: cif_fix_values 1891 2012-01-12 08:04:46Z andrius 
;
_cod_original_sg_symbol_H-M P-1
_cod_database_code 7208640

loop_
_symmetry_equiv_pos_as_xyz
'x, y, z'
'-x, -y, -z'

loop_
_atom_site_label
_atom_site_type_symbol
_atom_site_fract_x
_atom_site_fract_y
_atom_site_fract_z
_atom_site_U_iso_or_equiv
_atom_site_adp_type
_atom_site_occupancy
_atom_site_symmetry_multiplicity
_atom_site_calc_flag
_atom_site_refinement_flags
Cu1 Cu 0.5000 0.5000 0.5000 0.01744(14) Uani 1 2 d S
O1 O 0.1471(5) 0.37429(17) 0.54692(17) 0.0208(3) Uani 1 1 d .
O2 O 0.3828(4) 0.33698(17) 0.30557(17) 0.0192(3) Uani 1 1 d .
O4 O 0.0417(5) 0.10288(17) 0.18554(17) 0.0215(4) Uani 1 1 d .
O3 O -0.1815(5) 0.13716(18) 0.44103(18) 0.0233(4) Uani 1 1 d .
N1 N -0.4633(5) -0.1343(2) 0.1698(2) 0.0194(4) Uani 1 1 d .
H1A H -0.3296 -0.0415 0.2128 0.023 Uiso 1 1 calc R
C1 C 0.0265(6) 0.2423(2) 0.4394(2) 0.0170(4) Uani 1 1 d .
C2 C 0.1578(6) 0.2223(2) 0.2963(2) 0.0165(4) Uani 1 1 d .
C3 C -0.5913(7) -0.1944(3) 0.2537(2) 0.0214(5) Uani 1 1 d .
H3A H -0.5368 -0.1375 0.3577 0.026 Uiso 1 1 calc R
C4 C -0.8028(6) -0.3393(2) 0.1891(2) 0.0188(5) Uani 1 1 d .
H4A H -0.8933 -0.3828 0.2485 0.023 Uiso 1 1 calc R
C5 C -0.8840(6) -0.4219(2) 0.0364(2) 0.0148(4) Uani 1 1 d .
C6 C -0.7404(6) -0.3539(2) -0.0462(2) 0.0175(4) Uani 1 1 d .
H6A H -0.7885 -0.4076 -0.1503 0.021 Uiso 1 1 calc R
C7 C -0.5292(6) -0.2089(2) 0.0235(3) 0.0186(4) Uani 1 1 d .
H7A H -0.4311 -0.1622 -0.0322 0.022 Uiso 1 1 calc R

loop_
_atom_site_aniso_label
_atom_site_aniso_U_11
_atom_site_aniso_U_22
_atom_site_aniso_U_33
_atom_site_aniso_U_23
_atom_site_aniso_U_13
_atom_site_aniso_U_12
Cu1 0.0227(2) 0.0112(2) 0.0127(2) 0.00053(15) 0.00624(15) -0.00209(14)
O1 0.0274(8) 0.0140(8) 0.0144(8) 0.0005(6) 0.0079(6) -0.0027(6)
O2 0.0236(8) 0.0137(7) 0.0145(7) 0.0016(6) 0.0059(6) -0.0020(6)
O4 0.0265(9) 0.0134(8) 0.0155(8) -0.0006(6) 0.0047(6) -0.0024(6)
O3 0.0289(9) 0.0157(8) 0.0210(8) 0.0048(7) 0.0089(7) -0.0032(7)
N1 0.0190(9) 0.0103(9) 0.0235(10) 0.0033(8) 0.0037(8) 0.0002(7)
C1 0.0184(11) 0.0157(11) 0.0154(10) 0.0052(9) 0.0044(8) 0.0037(8)
C2 0.0168(10) 0.0150(10) 0.0150(11) 0.0039(9) 0.0036(8) 0.0031(8)
C3 0.0246(12) 0.0173(11) 0.0156(11) 0.0011(9) 0.0046(9) 0.0026(9)
C4 0.0216(11) 0.0163(10) 0.0163(11) 0.0044(9) 0.0071(9) 0.0024(9)
C5 0.0143(10) 0.0128(11) 0.0151(10) 0.0032(8) 0.0047(8) 0.0038(8)
C6 0.0190(10) 0.0156(10) 0.0161(10) 0.0052(9) 0.0043(8) 0.0031(8)
C7 0.0185(11) 0.0168(11) 0.0222(11) 0.0093(9) 0.0061(9) 0.0042(8)

loop_
_atom_type_symbol
_atom_type_description
_atom_type_scat_dispersion_real
_atom_type_scat_dispersion_imag
_atom_type_scat_source
C C 0.0033 0.0016 'International Tables Vol C Tables 4.2.6.8 and 6.1.1.4'
H H 0.0000 0.0000 'International Tables Vol C Tables 4.2.6.8 and 6.1.1.4'
N N 0.0061 0.0033 'International Tables Vol C Tables 4.2.6.8 and 6.1.1.4'
O O 0.0106 0.0060 'International Tables Vol C Tables 4.2.6.8 and 6.1.1.4'
Cu Cu 0.3201 1.2651 'International Tables Vol C Tables 4.2.6.8 and 6.1.1.4'

loop_
_geom_angle_atom_site_label_1
_geom_angle_atom_site_label_2
_geom_angle_atom_site_label_3
_geom_angle
_geom_angle_site_symmetry_1
_geom_angle_site_symmetry_3
O2 Cu1 O2 180.0 2_666 .
O2 Cu1 O1 93.81(7) 2_666 .
O2 Cu1 O1 86.19(7) . .
O2 Cu1 O1 86.19(7) 2_666 2_666
O2 Cu1 O1 93.81(7) . 2_666
O1 Cu1 O1 180.00(8) . 2_666
C1 O1 Cu1 111.67(13) . .
C2 O2 Cu1 111.97(13) . .
C3 N1 C7 122.8(2) . .
C3 N1 H1A 118.6 . .
C7 N1 H1A 118.6 . .
O3 C1 O1 126.0(2) . .
O3 C1 C2 119.41(19) . .
O1 C1 C2 114.62(18) . .
O4 C2 O2 125.4(2) . .
O4 C2 C1 119.43(19) . .
O2 C2 C1 115.20(18) . .
N1 C3 C4 119.7(2) . .
N1 C3 H3A 120.1 . .
C4 C3 H3A 120.1 . .
C3 C4 C5 119.9(2) . .
C3 C4 H4A 120.0 . .
C5 C4 H4A 120.0 . .
C4 C5 C6 118.0(2) . .
C4 C5 C5 121.0(2) . 2_345
C6 C5 C5 121.0(2) . 2_345
C7 C6 C5 120.0(2) . .
C7 C6 H6A 120.0 . .
C5 C6 H6A 120.0 . .
N1 C7 C6 119.6(2) . .
N1 C7 H7A 120.2 . .
C6 C7 H7A 120.2 . .

loop_
_geom_bond_atom_site_label_1
_geom_bond_atom_site_label_2
_geom_bond_distance
_geom_bond_site_symmetry_2
Cu1 O2 1.9204(17) 2_666
Cu1 O2 1.9204(17) .
Cu1 O1 1.9317(16) .
Cu1 O1 1.9317(16) 2_666
O1 C1 1.285(3) .
O2 C2 1.280(3) .
O4 C2 1.224(3) .
O3 C1 1.220(3) .
N1 C3 1.333(3) .
N1 C7 1.334(3) .
N1 H1A 0.8800 .
C1 C2 1.550(3) .
C3 C4 1.377(3) .
C3 H3A 0.9500 .
C4 C5 1.395(3) .
C4 H4A 0.9500 .
C5 C6 1.398(3) .
C5 C5 1.489(4) 2_345
C6 C7 1.377(3) .
C6 H6A 0.9500 .
C7 H7A 0.9500 .

loop_
_geom_hbond_atom_site_label_D
_geom_hbond_atom_site_label_H
_geom_hbond_atom_site_label_A
_geom_hbond_distance_DH
_geom_hbond_distance_HA
_geom_hbond_distance_DA
_geom_hbond_angle_DHA
_geom_hbond_site_symmetry_A
N1 H1A O3 0.88 2.21 2.888(3) 134.0 .
N1 H1A O4 0.88 1.98 2.741(3) 143.3 .
C3 H3A O3 0.95 2.60 3.083(3) 112.2 .
C3 H3A O3 0.95 2.43 3.190(3) 136.5 2_456
C4 H4A O1 0.95 2.39 3.263(3) 153.4 2_456
C4 H4A O3 0.95 3.05 3.491(3) 109.7 2_456
C6 H6A O1 0.95 2.91 3.841(3) 166.0 1_444
C6 H6A O2 0.95 2.56 3.179(3) 122.8 2
C7 H7A O4 0.95 2.79 3.139(3) 102.6 .
C7 H7A O2 0.95 2.66 3.227(3) 118.5 2
C7 H7A O4 0.95 2.46 3.371(3) 160.8 2

loop_
_geom_torsion_atom_site_label_1
_geom_torsion_atom_site_label_2
_geom_torsion_atom_site_label_3
_geom_torsion_atom_site_label_4
_geom_torsion
_geom_torsion_site_symmetry_1
_geom_torsion_site_symmetry_4
O2 Cu1 O1 C1 -174.41(15) 2_666 .
O2 Cu1 O1 C1 5.59(15) . .
O1 Cu1 O1 C1 87(100) 2_666 .
O2 Cu1 O2 C2 -131(36) 2_666 .
O1 Cu1 O2 C2 -3.79(15) . .
O1 Cu1 O2 C2 176.21(15) 2_666 .
Cu1 O1 C1 O3 175.57(19) . .
Cu1 O1 C1 C2 -6.0(2) . .
Cu1 O2 C2 O4 -179.13(18) . .
Cu1 O2 C2 C1 1.5(2) . .
O3 C1 C2 O4 2.3(3) . .
O1 C1 C2 O4 -176.3(2) . .
O3 C1 C2 O2 -178.3(2) . .
O1 C1 C2 O2 3.1(3) . .
C7 N1 C3 C4 -0.3(3) . .
N1 C3 C4 C5 -0.4(4) . .
C3 C4 C5 C6 0.9(3) . .
C3 C4 C5 C5 -179.2(2) . 2_345
C4 C5 C6 C7 -0.6(3) . .
C5 C5 C6 C7 179.4(2) 2_345 .
C3 N1 C7 C6 0.5(3) . .
C5 C6 C7 N1 0.0(3) . .
